data_7243729
loop_
_publ_author_name
'Yan, Yang-Tian'
'Wang, Chen-Yang'
'Zheng, Li-Na'
'Wu, Yun-long'
'Liu, Jiao'
'Wu, Wei-Ping'
'Zhang, Wen-Yan'
'Wang, Yao-Yu'

_publ_section_title
;
 A new multi-functional Cu(ii)-organic framework as a platform for
 selective carbon dioxide chemical fixation and separation of organic dyes
;
_journal_issue 47
_journal_name_full CrystEngComm
_journal_page_first 8315
_journal_page_last 8322
_journal_paper_doi 10.1039/D1CE01274F
_journal_volume 23
_journal_year 2021
_chemical_formula_moiety '0.13(C184 H112 Cu16 O96)'
_chemical_formula_sum 'C23 H14 Cu2 O12'
_chemical_formula_weight 609.42
_space_group_crystal_system tetragonal
_space_group_IT_number 141
_space_group_name_Hall '-I 4bd 2'
_space_group_name_H-M_alt 'I 41/a m d :2'
_atom_sites_solution_hydrogens mixed
_audit_creation_date 2017-06-14
_audit_creation_method
;
Olex2 1.2-beta
(compiled 2016.09.09 svn.r3337 for OlexSys, GUI svn.r5227)
;
_audit_update_record
;
2020-05-13 deposited with the CCDC.	2021-10-11 downloaded from the CCDC.
;
_cell_angle_alpha 90
_cell_angle_beta 90
_cell_angle_gamma 90
_cell_formula_units_Z 8
_cell_length_a 28.727(2)
_cell_length_b 28.727(2)
_cell_length_c 14.5895(19)
_cell_measurement_reflns_used 4166
_cell_measurement_temperature 293
_cell_measurement_theta_max 24.834
_cell_measurement_theta_min 2.545
_cell_volume 12040(2)
_computing_cell_refinement 'SAINT V8.18C (?, 2016)'
_computing_data_reduction 'SAINT V8.18C (?, 2016)'
_computing_molecular_graphics 'Olex2 (Dolomanov et al., 2009)'
_computing_publication_material 'Olex2 (Dolomanov et al., 2009)'
_computing_structure_refinement 'ShelXL (Sheldrick, 2015)'
_computing_structure_solution 'SHELXT 2014/5 (Sheldrick, 2014)'
_diffrn_ambient_temperature 293
_diffrn_measured_fraction_theta_full 0.998
_diffrn_measured_fraction_theta_max 0.998
_diffrn_measurement_device_type 'Bruker P4'
_diffrn_measurement_method '\w scans'
_diffrn_radiation_monochromator graphite
_diffrn_radiation_type MoK\a
_diffrn_radiation_wavelength 0.71073
_diffrn_reflns_av_R_equivalents 0.0968
_diffrn_reflns_av_unetI/netI 0.0487
_diffrn_reflns_Laue_measured_fraction_full 0.998
_diffrn_reflns_Laue_measured_fraction_max 0.998
_diffrn_reflns_limit_h_max 34
_diffrn_reflns_limit_h_min -34
_diffrn_reflns_limit_k_max 23
_diffrn_reflns_limit_k_min -35
_diffrn_reflns_limit_l_max 17
_diffrn_reflns_limit_l_min -17
_diffrn_reflns_number 30342
_diffrn_reflns_point_group_measured_fraction_full 0.998
_diffrn_reflns_point_group_measured_fraction_max 0.998
_diffrn_reflns_theta_full 25.678
_diffrn_reflns_theta_max 25.678
_diffrn_reflns_theta_min 1.418
_exptl_absorpt_coefficient_mu 0.732
_exptl_absorpt_correction_type none
_exptl_crystal_colour colourless
_exptl_crystal_colour_primary colourless
_exptl_crystal_density_diffrn 0.672
_exptl_crystal_description block
_exptl_crystal_F_000 2448
_refine_diff_density_max 0.859
_refine_diff_density_min -0.425
_refine_diff_density_rms 0.133
_refine_ls_extinction_method none
_refine_ls_goodness_of_fit_ref 1.099
_refine_ls_hydrogen_treatment constr
_refine_ls_matrix_type full
_refine_ls_number_parameters 142
_refine_ls_number_reflns 2987
_refine_ls_number_restraints 145
_refine_ls_restrained_S_all 1.106
_refine_ls_R_factor_all 0.1108
_refine_ls_R_factor_gt 0.0737
_refine_ls_shift/su_max 0.000
_refine_ls_shift/su_mean 0.000
_refine_ls_structure_factor_coef Fsqd
_refine_ls_weighting_details 'w=1/[\s^2^(Fo^2^)+(0.1656P)^2^+10.3168P] where P=(Fo^2^+2Fc^2^)/3'
_refine_ls_weighting_scheme calc
_refine_ls_wR_factor_gt 0.2280
_refine_ls_wR_factor_ref 0.2673
_reflns_Friedel_coverage 0.000
_reflns_number_gt 1827
_reflns_number_total 2987
_reflns_threshold_expression 'I > 2\s(I)'
_cod_data_source_file d1ce01274f2.cif
_cod_data_source_block w_sq
_cod_depositor_comments 'Adding full bibliography for 7243729.cif.'
_cod_original_sg_symbol_H-M 'I 41/a m d'
_cod_database_code 7243729
_shelx_space_group_comment
;
The symmetry employed for this shelxl refinement is uniquely defined
by the following loop, which should always be used as a source of
symmetry information in preference to the above space-group names.
They are only intended as comments.
;
_olex2_refinement_description
;
1. Fixed Uiso
 At 1.2 times of:
  All C(H) groups
 At 1.5 times of:
  All O(H) groups, All O(H,H) groups
2. Restrained distances
 C11-C8
 1.4 with sigma of 0.02
 O4-C11
 1.2 with sigma of 0.02
 C11-C9
 2.5 with sigma of 0.02
 C11-O3
 1.2 with sigma of 0.02
3. Uiso/Uaniso restraints and constraints
Uanis(C9) \\sim Ueq, Uanis(C8) \\sim Ueq, Uanis(C11) \\sim Ueq, Uanis(C7) \\sim
Ueq, Uanis(C10) \\sim Ueq: with sigma of 0.01 and sigma for terminal atoms of
0.02
4. Rigid body (RIGU) restrains
 All non-hydrogen atoms
 with sigma for 1-2 distances of 0.004 and sigma for 1-3 distances of 0.004
5. Others
 Fixed Sof: O3(0.25) H3(0.25) O4(0.25) C5(0.5) C3(0.5) H3A(0.5) C4(0.5)
 H4(0.5) C8(0.5) H8(0.25) C9(0.25) H9(0.25) C10(0.25) H10(0.25) C11(0.25)
 C6(0.5) H6(0.5) C7(0.5)
6.a Riding coordinates:
 O3(H3), O5(H5A,H5B), C4(H4), C6(H6)
6.b Aromatic/amide H refined with riding coordinates:
 C3(H3A), C8(H8), C9(H9), C10(H10)
;
_shelx_shelxl_version_number 2016/6
_olex2_submission_special_instructions 'No special instructions were received'

loop_
_space_group_symop_operation_xyz
'x, y, z'
'-x+1/2, -y, z+1/2'
'-y+1/4, x+3/4, z+1/4'
'y+1/4, -x+1/4, z+3/4'
'-x+1/2, y, -z+1/2'
'x, -y, -z'
'y+1/4, x+3/4, -z+1/4'
'-y+1/4, -x+1/4, -z+3/4'
'x+1/2, y+1/2, z+1/2'
'-x+1, -y+1/2, z+1'
'-y+3/4, x+5/4, z+3/4'
'y+3/4, -x+3/4, z+5/4'
'-x+1, y+1/2, -z+1'
'x+1/2, -y+1/2, -z+1/2'
'y+3/4, x+5/4, -z+3/4'
'-y+3/4, -x+3/4, -z+5/4'
'-x, -y, -z'
'x-1/2, y, -z-1/2'
'y-1/4, -x-3/4, -z-1/4'
'-y-1/4, x-1/4, -z-3/4'
'x-1/2, -y, z-1/2'
'-x, y, z'
'-y-1/4, -x-3/4, z-1/4'
'y-1/4, x-1/4, z-3/4'
'-x+1/2, -y+1/2, -z+1/2'
'x, y+1/2, -z'
'y+1/4, -x-1/4, -z+1/4'
'-y+1/4, x+1/4, -z-1/4'
'x, -y+1/2, z'
'-x+1/2, y+1/2, z+1/2'
'-y+1/4, -x-1/4, z+1/4'
'y+1/4, x+1/4, z-1/4'

loop_
_atom_site_label
_atom_site_type_symbol
_atom_site_fract_x
_atom_site_fract_y
_atom_site_fract_z
_atom_site_U_iso_or_equiv
_atom_site_adp_type
_atom_site_occupancy
_atom_site_site_symmetry_order
_atom_site_calc_flag
_atom_site_refinement_flags_posn
_atom_site_refinement_flags_adp
_atom_site_refinement_flags_occupancy
_atom_site_disorder_assembly
_atom_site_disorder_group
Cu1 Cu 0.27136(2) 0.750000 0.16966(7) 0.0530(4) Uani 1 2 d S TU P . .
O3 O 0.3150(10) 0.8605(10) 0.621(3) 0.215(17) Uani 0.25 1 d D U . A 1
H3 H 0.314936 0.884289 0.654360 0.323 Uiso 0.25 1 d R . . A 1
O2 O 0.27454(11) 0.79799(11) 0.3609(3) 0.0622(11) Uani 1 1 d . U . . .
O1 O 0.31164(11) 0.79733(11) 0.2255(3) 0.0650(11) Uani 1 1 d . U . . .
O4 O 0.3718(12) 0.8341(9) 0.701(2) 0.170(12) Uani 0.25 1 d D U . A 1
O5 O 0.3042(3) 0.750000 0.0376(5) 0.108(2) Uani 1 2 d S TU P . .
H5A H 0.333423 0.750000 0.028238 0.162 Uiso 1 2 d RS T P . .
H5B H 0.289973 0.750000 -0.013502 0.162 Uiso 1 2 d RS T P . .
C5 C 0.3645(3) 0.8365(3) 0.4215(8) 0.058(3) Uani 0.5 1 d . U . B -1
C3 C 0.3550(5) 0.8825(4) 0.2888(10) 0.083(4) Uani 0.5 1 d . U . B -1
H3A H 0.344122 0.884735 0.228924 0.100 Uiso 0.5 1 calc R . . B -1
C4 C 0.3836(4) 0.9157(3) 0.3216(9) 0.068(3) Uani 0.5 1 d . U . B -1
H4 H 0.388777 0.942697 0.287974 0.081 Uiso 0.5 1 d R . . B -1
C8 C 0.3550(5) 0.7910(5) 0.5745(10) 0.092(4) Uani 0.5 1 d D U . . .
H8 H 0.357300 0.817740 0.610023 0.110 Uiso 0.25 1 calc R . . C 2
C9 C 0.3467(9) 0.750000 0.6095(18) 0.118(6) Uani 0.5 2 d DS TU P . .
H9 H 0.333070 0.750000 0.667305 0.142 Uiso 0.5 2 calc RS T P . .
C1 C 0.30578(18) 0.81060(16) 0.3077(5) 0.0601(14) Uani 1 1 d . U . . .
C2 C 0.34130(18) 0.84418(17) 0.3433(5) 0.0639(16) Uani 1 1 d . U . . .
C10 C 0.3661(4) 0.750000 0.4316(10) 0.047(3) Uani 0.5 2 d S TU P . .
H10 H 0.374288 0.749999 0.369960 0.057 Uiso 0.5 2 calc RS T P A .
C11 C 0.3459(11) 0.8322(6) 0.636(2) 0.120(8) Uani 0.25 1 d D U . A 1
C6 C 0.3965(3) 0.8701(3) 0.4560(9) 0.057(3) Uani 0.5 1 d . U . B -1
H6 H 0.410529 0.865388 0.512652 0.068 Uiso 0.5 1 d R . . B -1
C7 C 0.3601(3) 0.7914(3) 0.4764(8) 0.061(2) Uani 0.5 1 d . U . B .

loop_
_atom_site_aniso_label
_atom_site_aniso_U_11
_atom_site_aniso_U_22
_atom_site_aniso_U_33
_atom_site_aniso_U_23
_atom_site_aniso_U_13
_atom_site_aniso_U_12
Cu1 0.0254(5) 0.0237(5) 0.1099(9) 0.000 -0.0283(4) 0.000
O3 0.14(2) 0.126(18) 0.38(4) -0.11(2) -0.09(3) 0.015(14)
O2 0.0349(18) 0.0332(18) 0.119(3) -0.0103(19) -0.0259(18) -0.0047(14)
O1 0.0370(18) 0.0379(18) 0.120(3) -0.004(2) -0.026(2) -0.0149(14)
O4 0.24(3) 0.090(17) 0.176(18) -0.026(14) -0.06(2) -0.005(18)
O5 0.087(5) 0.094(5) 0.143(6) 0.000 0.002(5) 0.000
C5 0.039(5) 0.021(4) 0.114(7) -0.005(4) -0.022(5) -0.003(4)
C3 0.097(10) 0.047(6) 0.107(9) 0.002(5) -0.047(7) -0.025(6)
C4 0.077(8) 0.024(4) 0.101(9) 0.002(5) -0.024(7) -0.013(5)
C8 0.101(8) 0.069(6) 0.106(6) 0.008(5) -0.005(6) -0.006(6)
C9 0.140(11) 0.085(7) 0.129(9) 0.000 0.013(9) 0.000
C1 0.036(3) 0.026(2) 0.118(4) -0.002(3) -0.032(3) 0.0011(19)
C2 0.038(3) 0.029(2) 0.125(5) -0.009(3) -0.028(3) -0.0046(19)
C10 0.032(5) 0.036(5) 0.074(7) 0.000 -0.017(5) 0.000
C11 0.129(12) 0.108(10) 0.124(11) -0.016(8) 0.011(9) 0.000(8)
C6 0.039(5) 0.023(4) 0.108(9) -0.017(5) -0.023(5) 0.006(4)
C7 0.047(5) 0.032(4) 0.104(5) -0.005(4) -0.021(5) -0.007(4)

loop_
_atom_type_symbol
_atom_type_description
_atom_type_scat_dispersion_real
_atom_type_scat_dispersion_imag
_atom_type_scat_source
C C 0.0033 0.0016 'International Tables Vol C Tables 4.2.6.8 and 6.1.1.4'
H H 0.0000 0.0000 'International Tables Vol C Tables 4.2.6.8 and 6.1.1.4'
Cu Cu 0.3201 1.2651 'International Tables Vol C Tables 4.2.6.8 and 6.1.1.4'
O O 0.0106 0.0060 'International Tables Vol C Tables 4.2.6.8 and 6.1.1.4'

loop_
_geom_angle_atom_site_label_1
_geom_angle_atom_site_label_2
_geom_angle_atom_site_label_3
_geom_angle
_geom_angle_site_symmetry_1
_geom_angle_site_symmetry_3
_geom_angle_publ_flag
O2 Cu1 Cu1 83.66(14) 5 25_565 ?
O2 Cu1 Cu1 83.66(14) 25_565 25_565 ?
O2 Cu1 O2 89.44(18) 25_565 5 ?
O2 Cu1 O1 90.21(14) 25_565 29_565 ?
O2 Cu1 O1 90.21(14) 5 . ?
O2 Cu1 O1 168.22(18) 25_565 . ?
O2 Cu1 O1 168.22(18) 5 29_565 ?
O2 Cu1 O5 95.3(2) 5 . ?
O2 Cu1 O5 95.3(2) 25_565 . ?
O1 Cu1 Cu1 84.60(14) 29_565 25_565 ?
O1 Cu1 Cu1 84.60(14) . 25_565 ?
O1 Cu1 O1 87.7(2) . 29_565 ?
O1 Cu1 O5 96.5(2) . . ?
O1 Cu1 O5 96.5(2) 29_565 . ?
O5 Cu1 Cu1 178.5(2) . 25_565 ?
C11 O3 H3 116.5 . . ?
C1 O2 Cu1 123.3(4) . 25_565 ?
C1 O1 Cu1 121.5(4) . . ?
Cu1 O5 H5A 125.3 . . ?
Cu1 O5 H5B 125.1 . . ?
H5A O5 H5B 109.5 . . ?
C2 C5 C6 120.7(9) . . ?
C2 C5 C7 123.0(8) . . ?
C6 C5 C7 116.3(9) . . ?
C4 C3 H3A 119.3 . . ?
C4 C3 C2 121.4(12) . . ?
C2 C3 H3A 119.3 . . ?
C3 C4 H4 120.1 . . ?
C3 C4 C2 119.2(10) . 8_665 ?
C2 C4 H4 120.6 8_665 . ?
C9 C8 H8 122.7 . . ?
C9 C8 C11 116.5(17) . . ?
C9 C8 C7 114.6(16) . . ?
C7 C8 H8 122.7 . . ?
C7 C8 C11 127.0(17) . . ?
C8 C9 C8 129(2) 29_565 . ?
C8 C9 H9 115.6 . . ?
C8 C9 H9 115.6 29_565 . ?
O2 C1 O1 126.8(5) . . ?
O2 C1 C2 117.6(6) . . ?
O1 C1 C2 115.5(6) . . ?
C5 C2 C3 117.9(7) . . ?
C5 C2 C1 121.9(6) . . ?
C5 C2 C6 94.4(7) . 8_665 ?
C3 C2 C1 119.7(7) . . ?
C6 C2 C3 46.8(7) 8_665 . ?
C6 C2 C1 120.2(7) 8_665 . ?
C7 C10 H10 119.6 . . ?
C7 C10 H10 119.6 29_565 . ?
C7 C10 C7 120.8(15) 29_565 . ?
O3 C11 C8 123(3) . . ?
O4 C11 O3 124(3) . . ?
O4 C11 C8 113(2) . . ?
C5 C6 H6 119.7 . . ?
C8 C7 C5 122.5(10) . . ?
C10 C7 C5 118.4(11) . . ?
C10 C7 C8 118.8(11) . . ?

loop_
_geom_bond_atom_site_label_1
_geom_bond_atom_site_label_2
_geom_bond_distance
_geom_bond_site_symmetry_2
_geom_bond_publ_flag
Cu1 Cu1 2.646(2) 25_565 ?
Cu1 O2 1.959(3) 5 ?
Cu1 O2 1.959(3) 25_565 ?
Cu1 O1 1.962(3) . ?
Cu1 O1 1.962(3) 29_565 ?
Cu1 O5 2.146(8) . ?
O3 H3 0.8347 . ?
O3 C11 1.223(18) . ?
O2 C1 1.241(7) . ?
O1 C1 1.269(8) . ?
O4 C11 1.203(18) . ?
O5 H5A 0.8501 . ?
O5 H5B 0.8503 . ?
C5 C2 1.341(12) . ?
C5 C6 1.424(13) . ?
C5 C7 1.528(14) . ?
C3 H3A 0.9300 . ?
C3 C4 1.346(15) . ?
C3 C2 1.413(14) . ?
C4 H4 0.9301 . ?
C4 C2 1.411(13) 8_665 ?
C8 H8 0.9300 . ?
C8 C9 1.305(16) . ?
C8 C11 1.507(16) . ?
C8 C7 1.438(17) . ?
C9 H9 0.9300 . ?
C1 C2 1.497(7) . ?
C2 C6 1.349(12) 8_665 ?
C10 H10 0.9300 . ?
C10 C7 1.368(13) . ?
C10 C7 1.368(12) 29_565 ?
C6 H6 0.9292 . ?

loop_
_geom_torsion_atom_site_label_1
_geom_torsion_atom_site_label_2
_geom_torsion_atom_site_label_3
_geom_torsion_atom_site_label_4
_geom_torsion
_geom_torsion_site_symmetry_1
_geom_torsion_site_symmetry_2
_geom_torsion_site_symmetry_3
_geom_torsion_site_symmetry_4
_geom_torsion_publ_flag
Cu1 O2 C1 O1 4.5(7) 25_565 . . . ?
Cu1 O2 C1 C2 -174.1(3) 25_565 . . . ?
Cu1 O1 C1 O2 -3.0(7) . . . . ?
Cu1 O1 C1 C2 175.5(3) . . . . ?
O2 C1 C2 C5 51.7(9) . . . . ?
O2 C1 C2 C3 -135.8(9) . . . . ?
O2 C1 C2 C6 169.6(6) . . . 8_665 ?
O1 C1 C2 C5 -127.0(8) . . . . ?
O1 C1 C2 C3 45.5(10) . . . . ?
O1 C1 C2 C6 -9.1(8) . . . 8_665 ?
C4 C3 C2 C5 -13.4(18) . . . . ?
C4 C3 C2 C1 173.8(11) . . . . ?
C4 C3 C2 C6 -81.2(14) . . . 8_665 ?
C9 C8 C11 O3 -113(4) . . . . ?
C9 C8 C11 O4 66(4) . . . . ?
C9 C8 C7 C5 173.1(16) . . . . ?
C9 C8 C7 C10 -14(2) . . . . ?
C2 C5 C7 C8 -135.4(12) . . . . ?
C2 C5 C7 C10 51.4(14) . . . . ?
C2 C3 C4 C2 10(2) . . . 8_665 ?
C11 C8 C9 C8 -174(2) . . . 29_565 ?
C11 C8 C7 C5 10(3) . . . . ?
C11 C8 C7 C10 -177.0(19) . . . . ?
C6 C5 C2 C3 10.5(14) . . . . ?
C6 C5 C2 C1 -176.9(8) . . . . ?
C6 C5 C2 C6 53.1(10) . . . 8_665 ?
C6 C5 C7 C8 46.8(15) . . . . ?
C6 C5 C7 C10 -126.3(11) . . . . ?
C7 C5 C2 C3 -167.2(11) . . . . ?
C7 C5 C2 C1 5.4(14) . . . . ?
C7 C5 C2 C6 -124.6(10) . . . 8_665 ?
C7 C8 C9 C8 21(4) . . . 29_565 ?
C7 C8 C11 O3 50(5) . . . . ?
C7 C8 C11 O4 -131(3) . . . . ?
C7 C10 C7 C5 -176.6(7) 29_565 . . . ?
C7 C10 C7 C8 10.0(19) 29_565 . . . ?
